data_2240873
loop_
_publ_author_name
'Preis, Jasmin'
'Schollmeyer, Dieter'
'Detert, Heiner'

_publ_section_title
;
 Crystal structure of
 11-[4-(hexyloxy)phenyl]-1,2,4-triazolo[4,3-<i>a</i>][1,10]phenanthroline
;
_journal_issue 7
_journal_name_full 'Acta Crystallographica Section E'
_journal_page_first o521
_journal_page_last o522
_journal_paper_doi 10.1107/S2056989015012025
_journal_volume 71
_journal_year 2015
_chemical_formula_iupac 'C25 H24 N4 O'
_chemical_formula_moiety 'C25 H24 N4 O'
_chemical_formula_sum 'C25 H24 N4 O'
_chemical_formula_weight 396.48
_chemical_name_systematic
;
11-[4-(Hexyloxy)phenyl]-1,2,4-triazolo[4,3-<i>a</i>][1,10]phenanthroline
;
_space_group_crystal_system monoclinic
_space_group_IT_number 14
_space_group_name_Hall '-P 2ybc'
_space_group_name_H-M_alt 'P 1 21/c 1'
_symmetry_space_group_name_Hall '-P 2ybc'
_symmetry_space_group_name_H-M 'P 1 21/c 1'
_atom_sites_solution_hydrogens geom
_audit_creation_method SHELXL-2014/7
_cell_angle_alpha 90
_cell_angle_beta 106.412(12)
_cell_angle_gamma 90
_cell_formula_units_Z 8
_cell_length_a 9.746(3)
_cell_length_b 36.787(5)
_cell_length_c 12.174(3)
_cell_measurement_reflns_used 25
_cell_measurement_temperature 193(2)
_cell_measurement_theta_max 38
_cell_measurement_theta_min 25
_cell_volume 4186.9(18)
_computing_cell_refinement
;
CAD-4 Software (Enraf--Nonius, 1989)
;
_computing_data_collection
;
CAD-4 Software (Enraf--Nonius, 1989)
;
_computing_data_reduction
;
<i>CORINC</i> (Dr\"ager & Gattow, 1971)
;
_computing_molecular_graphics
;
PLATON (Spek, 2009)
;
_computing_publication_material
;
SHELXL2014 (Sheldrick, 2015)
;
_computing_structure_refinement
;
SHELXL2014 (Sheldrick, 2015)
;
_computing_structure_solution
;
SIR97 (Altomare <i>et al.</i>,  1999)
;
_diffrn_ambient_temperature 193(2)
_diffrn_measured_fraction_theta_full 1.000
_diffrn_measured_fraction_theta_max 0.997
_diffrn_measurement_device '\k-geometry diffractometer'
_diffrn_measurement_device_type 'Enraf--Nonius CAD-4'
_diffrn_measurement_method \w/2\q
_diffrn_radiation_monochromator graphite
_diffrn_radiation_type CuK\a
_diffrn_radiation_wavelength 1.54178
_diffrn_reflns_av_R_equivalents 0.0509
_diffrn_reflns_limit_h_max 0
_diffrn_reflns_limit_h_min -11
_diffrn_reflns_limit_k_max 44
_diffrn_reflns_limit_k_min 0
_diffrn_reflns_limit_l_max 14
_diffrn_reflns_limit_l_min -14
_diffrn_reflns_number 8415
_diffrn_reflns_theta_full 67.679
_diffrn_reflns_theta_max 70.154
_diffrn_reflns_theta_min 2.402
_diffrn_standards_decay_% 5
_diffrn_standards_interval_time 60
_diffrn_standards_number 3
_exptl_absorpt_coefficient_mu 0.623
_exptl_absorpt_correction_type none
_exptl_crystal_colour colourless
_exptl_crystal_density_diffrn 1.258
_exptl_crystal_description block
_exptl_crystal_F_000 1680
_exptl_crystal_size_max 0.340
_exptl_crystal_size_mid 0.230
_exptl_crystal_size_min 0.230
_refine_diff_density_max 0.411
_refine_diff_density_min -0.305
_refine_ls_extinction_method none
_refine_ls_goodness_of_fit_ref 1.018
_refine_ls_hydrogen_treatment constr
_refine_ls_matrix_type full
_refine_ls_number_parameters 543
_refine_ls_number_reflns 7934
_refine_ls_number_restraints 0
_refine_ls_restrained_S_all 1.018
_refine_ls_R_factor_all 0.1069
_refine_ls_R_factor_gt 0.0625
_refine_ls_shift/su_max 0.000
_refine_ls_shift/su_mean 0.000
_refine_ls_structure_factor_coef Fsqd
_refine_ls_weighting_details 'w=1/[\s^2^(Fo^2^)+(0.0793P)^2^+0.8479P] where P=(Fo^2^+2Fc^2^)/3'
_refine_ls_weighting_scheme calc
_refine_ls_wR_factor_gt 0.1471
_refine_ls_wR_factor_ref 0.1703
_reflns_number_gt 5140
_reflns_number_total 7934
_reflns_threshold_expression I>2\s(I)
_cod_data_source_file nr2059sup1.cif
_cod_data_source_block I
_cod_original_cell_volume 4186.6(17)
_cod_database_code 2240873
_shelx_space_group_comment
;
The symmetry employed for this shelxl refinement is uniquely defined
by the following loop, which should always be used as a source of
symmetry information in preference to the above space-group names.
They are only intended as comments.
;
_shelx_estimated_absorpt_t_min 0.816
_shelx_estimated_absorpt_t_max 0.870

loop_
_space_group_symop_operation_xyz
'x, y, z'
'-x, y+1/2, -z+1/2'
'-x, -y, -z'
'x, -y-1/2, z-1/2'

loop_
_atom_site_type_symbol
_atom_site_label
_atom_site_fract_x
_atom_site_fract_y
_atom_site_fract_z
_atom_site_U_iso_or_equiv
_atom_site_adp_type
_atom_site_calc_flag
_atom_site_occupancy
N N1A 0.3086(2) 0.08512(6) 0.6267(2) 0.0381(5) Uani d 1
C C2A 0.2720(3) 0.11722(8) 0.6648(2) 0.0331(6) Uani d 1
C C3A 0.3790(3) 0.14428(8) 0.7072(2) 0.0334(6) Uani d 1
N N4A 0.5224(2) 0.14042(6) 0.70355(18) 0.0358(5) Uani d 1
C C5A 0.5963(3) 0.11790(8) 0.6480(2) 0.0391(7) Uani d 1
N N6A 0.7342(3) 0.12405(8) 0.6896(2) 0.0551(7) Uani d 1
N N7A 0.7563(3) 0.15103(9) 0.7702(2) 0.0612(8) Uani d 1
C C8A 0.6297(3) 0.16150(9) 0.7758(2) 0.0462(7) Uani d 1
C C9A 0.5964(3) 0.19102(9) 0.8380(3) 0.0528(8) Uani d 1
H H9A 0.6702 0.2054 0.8860 0.063 Uiso calc 1
C C10A 0.4585(3) 0.19833(9) 0.8279(3) 0.0461(7) Uani d 1
H H10A 0.4340 0.2194 0.8636 0.055 Uiso calc 1
C C11A 0.3481(3) 0.17474(8) 0.7640(2) 0.0392(6) Uani d 1
C C12A 0.2039(3) 0.18070(8) 0.7658(2) 0.0431(7) Uani d 1
H H12A 0.1815 0.2021 0.8008 0.052 Uiso calc 1
C C13A 0.0992(3) 0.15688(8) 0.7195(2) 0.0416(7) Uani d 1
H H13A 0.0039 0.1619 0.7205 0.050 Uiso calc 1
C C14A 0.1303(3) 0.12420(8) 0.6692(2) 0.0359(6) Uani d 1
C C15A 0.0257(3) 0.09793(8) 0.6239(2) 0.0417(7) Uani d 1
H H15A -0.0706 0.1020 0.6236 0.050 Uiso calc 1
C C16A 0.0623(3) 0.06658(8) 0.5803(3) 0.0441(7) Uani d 1
H H16A -0.0079 0.0488 0.5474 0.053 Uiso calc 1
C C17A 0.2064(3) 0.06120(8) 0.5851(3) 0.0449(7) Uani d 1
H H17A 0.2320 0.0389 0.5567 0.054 Uiso calc 1
C C18A 0.5455(3) 0.09471(8) 0.5466(2) 0.0354(6) Uani d 1
C C19A 0.6156(3) 0.06239(8) 0.5409(3) 0.0447(7) Uani d 1
H H19A 0.6905 0.0547 0.6052 0.054 Uiso calc 1
C C20A 0.5791(3) 0.04110(9) 0.4442(3) 0.0485(8) Uani d 1
H H20A 0.6284 0.0189 0.4425 0.058 Uiso calc 1
C C21A 0.4708(3) 0.05184(8) 0.3494(2) 0.0402(7) Uani d 1
C C22A 0.4013(3) 0.08460(7) 0.3532(2) 0.0373(6) Uani d 1
H H22A 0.3276 0.0924 0.2883 0.045 Uiso calc 1
C C23A 0.4382(3) 0.10573(8) 0.4497(2) 0.0366(6) Uani d 1
H H23A 0.3903 0.1282 0.4508 0.044 Uiso calc 1
O O24A 0.4242(2) 0.03266(6) 0.24946(18) 0.0507(6) Uani d 1
C C25A 0.4945(3) -0.00070(8) 0.2399(3) 0.0474(7) Uani d 1
H H25A 0.4920 -0.0172 0.3036 0.057 Uiso calc 1
H H25B 0.5957 0.0039 0.2433 0.057 Uiso calc 1
C C26A 0.4169(3) -0.01768(8) 0.1266(3) 0.0483(7) Uani d 1
H H26A 0.4176 -0.0006 0.0640 0.058 Uiso calc 1
H H26B 0.3160 -0.0222 0.1244 0.058 Uiso calc 1
C C27A 0.4855(4) -0.05310(9) 0.1076(3) 0.0560(9) Uani d 1
H H27A 0.5856 -0.0481 0.1081 0.067 Uiso calc 1
H H27B 0.4885 -0.0695 0.1727 0.067 Uiso calc 1
C C28A 0.4121(4) -0.07244(10) -0.0013(3) 0.0618(9) Uani d 1
H H28A 0.4075 -0.0560 -0.0667 0.074 Uiso calc 1
H H28B 0.3127 -0.0780 -0.0014 0.074 Uiso calc 1
C C29A 0.4867(5) -0.10793(12) -0.0186(4) 0.0866(13) Uani d 1
H H29A 0.5842 -0.1021 -0.0226 0.104 Uiso calc 1
H H29B 0.4963 -0.1237 0.0492 0.104 Uiso calc 1
C C30A 0.4130(6) -0.12808(13) -0.1203(4) 0.1080(18) Uani d 1
H H30A 0.3191 -0.1358 -0.1143 0.162 Uiso calc 1
H H30B 0.4695 -0.1495 -0.1275 0.162 Uiso calc 1
H H30C 0.4004 -0.1126 -0.1878 0.162 Uiso calc 1
N N1B 0.9406(2) 0.24530(6) 0.63224(18) 0.0328(5) Uani d 1
C C2B 0.8565(2) 0.22341(7) 0.5515(2) 0.0274(5) Uani d 1
C C3B 0.9214(2) 0.20124(7) 0.4832(2) 0.0286(5) Uani d 1
N N4B 1.0647(2) 0.20604(6) 0.48078(17) 0.0278(4) Uani d 1
C C5B 1.1665(3) 0.23334(7) 0.5133(2) 0.0309(5) Uani d 1
N N6B 1.2883(2) 0.22181(6) 0.4984(2) 0.0377(5) Uani d 1
N N7B 1.2699(2) 0.18737(6) 0.4529(2) 0.0379(5) Uani d 1
C C8B 1.1352(3) 0.17842(7) 0.4402(2) 0.0314(6) Uani d 1
C C9B 1.0598(3) 0.14781(7) 0.3835(2) 0.0359(6) Uani d 1
H H9B 1.1079 0.1292 0.3549 0.043 Uiso calc 1
C C10B 0.9179(3) 0.14563(7) 0.3709(2) 0.0367(6) Uani d 1
H H10B 0.8644 0.1262 0.3279 0.044 Uiso calc 1
C C11B 0.8468(3) 0.17217(7) 0.4214(2) 0.0321(6) Uani d 1
C C12B 0.6978(3) 0.16838(8) 0.4115(2) 0.0395(6) Uani d 1
H H12B 0.6455 0.1489 0.3680 0.047 Uiso calc 1
C C13B 0.6296(3) 0.19222(8) 0.4634(2) 0.0393(6) Uani d 1
H H13B 0.5291 0.1904 0.4509 0.047 Uiso calc 1
C C14B 0.7071(3) 0.21971(7) 0.5358(2) 0.0329(6) Uani d 1
C C15B 0.6446(3) 0.24288(8) 0.5998(2) 0.0413(7) Uani d 1
H H15B 0.5444 0.2421 0.5899 0.050 Uiso calc 1
C C16B 0.7283(3) 0.26637(8) 0.6758(3) 0.0443(7) Uani d 1
H H16B 0.6871 0.2828 0.7176 0.053 Uiso calc 1
C C17B 0.8769(3) 0.26598(8) 0.6916(2) 0.0389(6) Uani d 1
H H17B 0.9348 0.2815 0.7484 0.047 Uiso calc 1
C C18B 1.1488(2) 0.27117(7) 0.5436(2) 0.0296(5) Uani d 1
C C19B 1.2452(3) 0.28641(8) 0.6394(2) 0.0377(6) Uani d 1
H H19B 1.3193 0.2719 0.6866 0.045 Uiso calc 1
C C20B 1.2332(3) 0.32247(8) 0.6658(2) 0.0429(7) Uani d 1
H H20B 1.2988 0.3327 0.7317 0.052 Uiso calc 1
C C21B 1.1261(3) 0.34398(7) 0.5969(2) 0.0387(6) Uani d 1
C C22B 1.0320(3) 0.32928(7) 0.4996(2) 0.0355(6) Uani d 1
H H22B 0.9598 0.3440 0.4509 0.043 Uiso calc 1
C C23B 1.0443(3) 0.29311(7) 0.4743(2) 0.0326(6) Uani d 1
H H23B 0.9796 0.2830 0.4078 0.039 Uiso calc 1
O O24B 1.1212(3) 0.37890(6) 0.63403(19) 0.0546(6) Uani d 1
C C25B 1.0265(4) 0.40429(8) 0.5614(3) 0.0552(9) Uani d 1
H H25C 0.9961 0.4226 0.6092 0.066 Uiso calc 1
H H25D 0.9400 0.3913 0.5160 0.066 Uiso calc 1
C C26B 1.0954(4) 0.42309(10) 0.4818(3) 0.0566(9) Uani d 1
H H26C 1.1232 0.4048 0.4325 0.068 Uiso calc 1
H H26D 1.1836 0.4354 0.5272 0.068 Uiso calc 1
C C27B 0.9968(4) 0.45097(9) 0.4066(3) 0.0592(9) Uani d 1
H H27C 0.9221 0.4380 0.3475 0.071 Uiso calc 1
H H27D 0.9483 0.4649 0.4543 0.071 Uiso calc 1
C C28B 1.0725(4) 0.47745(9) 0.3474(3) 0.0576(9) Uani d 1
H H28C 1.1441 0.4913 0.4064 0.069 Uiso calc 1
H H28D 1.1244 0.4635 0.3021 0.069 Uiso calc 1
C C29B 0.9715(4) 0.50394(10) 0.2689(3) 0.0656(10) Uani d 1
H H29C 0.9017 0.4902 0.2083 0.079 Uiso calc 1
H H29D 0.9177 0.5175 0.3135 0.079 Uiso calc 1
C C30B 1.0493(5) 0.53075(11) 0.2134(4) 0.0859(14) Uani d 1
H H30D 1.1258 0.5425 0.2726 0.129 Uiso calc 1
H H30E 0.9818 0.5492 0.1719 0.129 Uiso calc 1
H H30F 1.0905 0.5179 0.1598 0.129 Uiso calc 1

loop_
_atom_site_aniso_label
_atom_site_aniso_U_11
_atom_site_aniso_U_22
_atom_site_aniso_U_33
_atom_site_aniso_U_12
_atom_site_aniso_U_13
_atom_site_aniso_U_23
N1A 0.0341(12) 0.0421(13) 0.0419(13) 0.0052(10) 0.0169(10) 0.0024(11)
C2A 0.0292(13) 0.0469(16) 0.0260(13) 0.0084(12) 0.0122(10) 0.0083(11)
C3A 0.0258(13) 0.0474(16) 0.0296(13) 0.0075(12) 0.0118(10) 0.0063(12)
N4A 0.0250(11) 0.0503(14) 0.0337(12) 0.0038(10) 0.0108(9) -0.0028(10)
C5A 0.0223(12) 0.0589(18) 0.0376(15) 0.0078(12) 0.0107(11) -0.0016(13)
N6A 0.0259(12) 0.088(2) 0.0518(16) 0.0034(13) 0.0112(11) -0.0151(15)
N7A 0.0275(13) 0.098(2) 0.0566(17) -0.0048(14) 0.0095(12) -0.0279(16)
C8A 0.0278(14) 0.070(2) 0.0402(16) -0.0036(14) 0.0089(12) -0.0121(15)
C9A 0.0435(17) 0.068(2) 0.0461(18) -0.0057(16) 0.0114(14) -0.0166(16)
C10A 0.0460(17) 0.0547(19) 0.0404(16) 0.0033(14) 0.0168(14) -0.0081(14)
C11A 0.0380(15) 0.0485(17) 0.0343(14) 0.0060(13) 0.0158(12) 0.0021(13)
C12A 0.0448(17) 0.0503(17) 0.0397(16) 0.0137(14) 0.0209(13) -0.0005(14)
C13A 0.0325(15) 0.0553(18) 0.0421(16) 0.0124(13) 0.0190(12) 0.0073(14)
C14A 0.0269(13) 0.0495(16) 0.0338(14) 0.0080(12) 0.0128(11) 0.0091(12)
C15A 0.0276(14) 0.0588(19) 0.0433(16) 0.0025(13) 0.0173(12) 0.0101(14)
C16A 0.0358(15) 0.0516(18) 0.0467(17) -0.0044(13) 0.0146(13) 0.0066(14)
C17A 0.0440(17) 0.0439(17) 0.0520(18) 0.0036(14) 0.0219(14) 0.0020(14)
C18A 0.0235(12) 0.0498(16) 0.0361(14) 0.0059(12) 0.0138(11) 0.0008(12)
C19A 0.0336(15) 0.0588(19) 0.0404(16) 0.0165(14) 0.0085(12) 0.0025(14)
C20A 0.0431(17) 0.0523(19) 0.0485(18) 0.0200(14) 0.0102(14) 0.0013(15)
C21A 0.0360(15) 0.0443(16) 0.0407(16) 0.0049(12) 0.0116(12) -0.0026(13)
C22A 0.0299(14) 0.0400(15) 0.0398(15) 0.0063(12) 0.0062(11) 0.0050(12)
C23A 0.0281(13) 0.0406(15) 0.0445(16) 0.0052(11) 0.0159(12) 0.0000(13)
O24A 0.0531(13) 0.0459(12) 0.0474(12) 0.0149(10) 0.0050(10) -0.0077(10)
C25A 0.0543(18) 0.0430(17) 0.0474(17) 0.0090(14) 0.0185(14) -0.0008(14)
C26A 0.0490(18) 0.0460(18) 0.0493(18) 0.0030(14) 0.0129(14) -0.0024(14)
C27A 0.070(2) 0.0520(19) 0.0453(18) 0.0074(17) 0.0156(17) -0.0043(15)
C28A 0.070(2) 0.056(2) 0.062(2) -0.0069(18) 0.0226(19) -0.0114(17)
C29A 0.108(4) 0.076(3) 0.067(3) -0.002(3) 0.009(3) -0.016(2)
C30A 0.133(5) 0.098(4) 0.087(3) -0.013(3) 0.023(3) -0.036(3)
N1B 0.0279(11) 0.0406(13) 0.0321(11) 0.0008(9) 0.0120(9) -0.0025(10)
C2B 0.0236(12) 0.0303(13) 0.0306(13) 0.0004(10) 0.0115(10) 0.0026(10)
C3B 0.0223(12) 0.0351(13) 0.0304(13) -0.0001(10) 0.0105(10) 0.0028(11)
N4B 0.0196(10) 0.0335(11) 0.0320(11) 0.0004(8) 0.0100(8) -0.0002(9)
C5B 0.0210(12) 0.0381(14) 0.0344(13) -0.0014(11) 0.0092(10) 0.0014(11)
N6B 0.0230(11) 0.0446(13) 0.0475(14) 0.0012(10) 0.0134(10) -0.0035(11)
N7B 0.0278(11) 0.0421(13) 0.0454(14) 0.0047(10) 0.0129(10) -0.0038(11)
C8B 0.0287(13) 0.0369(14) 0.0306(13) 0.0067(11) 0.0115(10) -0.0003(11)
C9B 0.0374(14) 0.0340(14) 0.0388(15) 0.0041(12) 0.0149(12) -0.0025(12)
C10B 0.0392(15) 0.0345(14) 0.0369(14) -0.0034(12) 0.0117(12) -0.0055(12)
C11B 0.0312(13) 0.0334(14) 0.0337(14) -0.0021(11) 0.0123(11) 0.0000(11)
C12B 0.0310(14) 0.0456(16) 0.0431(16) -0.0102(12) 0.0122(12) -0.0054(13)
C13B 0.0226(13) 0.0521(17) 0.0451(16) -0.0067(12) 0.0125(11) -0.0030(13)
C14B 0.0233(12) 0.0404(15) 0.0369(14) -0.0017(11) 0.0114(11) 0.0004(12)
C15B 0.0271(14) 0.0523(18) 0.0492(17) 0.0027(12) 0.0186(12) 0.0001(14)
C16B 0.0399(16) 0.0515(18) 0.0476(17) 0.0040(14) 0.0222(14) -0.0098(14)
C17B 0.0383(15) 0.0428(16) 0.0388(15) -0.0030(13) 0.0160(12) -0.0065(13)
C18B 0.0213(12) 0.0371(14) 0.0330(13) -0.0035(10) 0.0119(10) 0.0004(11)
C19B 0.0280(13) 0.0440(16) 0.0391(15) -0.0037(12) 0.0062(11) 0.0018(12)
C20B 0.0370(15) 0.0488(17) 0.0374(15) -0.0100(13) 0.0015(12) -0.0055(13)
C21B 0.0451(16) 0.0339(14) 0.0394(15) -0.0044(12) 0.0156(13) -0.0037(12)
C22B 0.0325(14) 0.0369(15) 0.0357(14) 0.0039(11) 0.0074(11) 0.0022(12)
C23B 0.0270(13) 0.0426(15) 0.0282(13) -0.0042(11) 0.0078(10) -0.0036(11)
O24B 0.0715(15) 0.0361(11) 0.0516(13) -0.0002(11) 0.0098(11) -0.0075(10)
C25B 0.069(2) 0.0391(17) 0.062(2) 0.0068(16) 0.0263(18) -0.0044(15)
C26B 0.056(2) 0.059(2) 0.056(2) 0.0071(16) 0.0175(16) -0.0039(16)
C27B 0.055(2) 0.058(2) 0.064(2) 0.0063(17) 0.0142(17) -0.0074(18)
C28B 0.070(2) 0.057(2) 0.0460(18) 0.0054(18) 0.0161(17) -0.0057(16)
C29B 0.073(2) 0.063(2) 0.058(2) 0.0058(19) 0.0131(18) -0.0108(18)
C30B 0.120(4) 0.073(3) 0.070(3) 0.012(3) 0.037(3) 0.006(2)

loop_
_atom_type_symbol
_atom_type_description
_atom_type_scat_dispersion_real
_atom_type_scat_dispersion_imag
_atom_type_scat_source
C C 0.0181 0.0091 'International Tables Vol C Tables 4.2.6.8 and 6.1.1.4'
H H 0.0000 0.0000 'International Tables Vol C Tables 4.2.6.8 and 6.1.1.4'
N N 0.0311 0.0180 'International Tables Vol C Tables 4.2.6.8 and 6.1.1.4'
O O 0.0492 0.0322 'International Tables Vol C Tables 4.2.6.8 and 6.1.1.4'

loop_
_geom_angle_atom_site_label_1
_geom_angle_atom_site_label_2
_geom_angle_atom_site_label_3
_geom_angle
C17A N1A C2A 118.1(2)
N1A C2A C14A 121.6(3)
N1A C2A C3A 119.8(2)
C14A C2A C3A 118.6(2)
C11A C3A N4A 116.7(2)
C11A C3A C2A 120.1(2)
N4A C3A C2A 123.0(2)
C5A N4A C8A 103.8(2)
C5A N4A C3A 136.4(2)
C8A N4A C3A 119.6(2)
N6A C5A N4A 108.9(3)
N6A C5A C18A 119.3(2)
N4A C5A C18A 131.1(2)
C5A N6A N7A 109.7(2)
C8A N7A N6A 106.9(2)
N7A C8A N4A 110.6(3)
N7A C8A C9A 128.0(3)
N4A C8A C9A 121.3(3)
C10A C9A C8A 118.8(3)
C10A C9A H9A 120.6
C8A C9A H9A 120.6
C9A C10A C11A 120.6(3)
C9A C10A H10A 119.7
C11A C10A H10A 119.7
C3A C11A C12A 118.9(3)
C3A C11A C10A 121.6(3)
C12A C11A C10A 119.4(3)
C13A C12A C11A 121.9(3)
C13A C12A H12A 119.1
C11A C12A H12A 119.1
C12A C13A C14A 120.3(2)
C12A C13A H13A 119.9
C14A C13A H13A 119.9
C15A C14A C13A 122.3(2)
C15A C14A C2A 117.9(3)
C13A C14A C2A 119.8(3)
C16A C15A C14A 119.9(3)
C16A C15A H15A 120.1
C14A C15A H15A 120.1
C15A C16A C17A 118.2(3)
C15A C16A H16A 120.9
C17A C16A H16A 120.9
N1A C17A C16A 124.1(3)
N1A C17A H17A 117.9
C16A C17A H17A 117.9
C19A C18A C23A 118.0(3)
C19A C18A C5A 119.2(2)
C23A C18A C5A 122.4(3)
C20A C19A C18A 121.4(3)
C20A C19A H19A 119.3
C18A C19A H19A 119.3
C19A C20A C21A 120.2(3)
C19A C20A H20A 119.9
C21A C20A H20A 119.9
O24A C21A C20A 125.3(3)
O24A C21A C22A 115.7(2)
C20A C21A C22A 119.0(3)
C23A C22A C21A 120.5(3)
C23A C22A H22A 119.7
C21A C22A H22A 119.7
C22A C23A C18A 120.8(3)
C22A C23A H23A 119.6
C18A C23A H23A 119.6
C21A O24A C25A 118.0(2)
O24A C25A C26A 107.6(2)
O24A C25A H25A 110.2
C26A C25A H25A 110.2
O24A C25A H25B 110.2
C26A C25A H25B 110.2
H25A C25A H25B 108.5
C25A C26A C27A 111.6(3)
C25A C26A H26A 109.3
C27A C26A H26A 109.3
C25A C26A H26B 109.3
C27A C26A H26B 109.3
H26A C26A H26B 108.0
C28A C27A C26A 115.1(3)
C28A C27A H27A 108.5
C26A C27A H27A 108.5
C28A C27A H27B 108.5
C26A C27A H27B 108.5
H27A C27A H27B 107.5
C27A C28A C29A 113.5(3)
C27A C28A H28A 108.9
C29A C28A H28A 108.9
C27A C28A H28B 108.9
C29A C28A H28B 108.9
H28A C28A H28B 107.7
C30A C29A C28A 114.4(4)
C30A C29A H29A 108.7
C28A C29A H29A 108.7
C30A C29A H29B 108.7
C28A C29A H29B 108.7
H29A C29A H29B 107.6
C29A C30A H30A 109.5
C29A C30A H30B 109.5
H30A C30A H30B 109.5
C29A C30A H30C 109.5
H30A C30A H30C 109.5
H30B C30A H30C 109.5
C17B N1B C2B 117.3(2)
N1B C2B C14B 122.8(2)
N1B C2B C3B 119.0(2)
C14B C2B C3B 118.1(2)
C11B C3B N4B 117.0(2)
C11B C3B C2B 120.2(2)
N4B C3B C2B 122.7(2)
C5B N4B C8B 104.2(2)
C5B N4B C3B 135.5(2)
C8B N4B C3B 120.3(2)
N6B C5B N4B 109.0(2)
N6B C5B C18B 121.0(2)
N4B C5B C18B 129.4(2)
C5B N6B N7B 109.3(2)
C8B N7B N6B 106.8(2)
N7B C8B N4B 110.5(2)
N7B C8B C9B 128.2(2)
N4B C8B C9B 120.9(2)
C10B C9B C8B 118.5(2)
C10B C9B H9B 120.7
C8B C9B H9B 120.7
C9B C10B C11B 121.0(3)
C9B C10B H10B 119.5
C11B C10B H10B 119.5
C3B C11B C12B 119.0(2)
C3B C11B C10B 120.9(2)
C12B C11B C10B 120.0(2)
C13B C12B C11B 121.1(3)
C13B C12B H12B 119.5
C11B C12B H12B 119.5
C12B C13B C14B 120.5(2)
C12B C13B H13B 119.8
C14B C13B H13B 119.8
C15B C14B C13B 122.8(2)
C15B C14B C2B 117.1(2)
C13B C14B C2B 120.0(2)
C16B C15B C14B 119.6(2)
C16B C15B H15B 120.2
C14B C15B H15B 120.2
C15B C16B C17B 119.0(3)
C15B C16B H16B 120.5
C17B C16B H16B 120.5
N1B C17B C16B 123.8(3)
N1B C17B H17B 118.1
C16B C17B H17B 118.1
C23B C18B C19B 118.8(2)
C23B C18B C5B 121.3(2)
C19B C18B C5B 119.7(2)
C20B C19B C18B 120.1(3)
C20B C19B H19B 119.9
C18B C19B H19B 119.9
C19B C20B C21B 120.4(3)
C19B C20B H20B 119.8
C21B C20B H20B 119.8
O24B C21B C22B 124.9(3)
O24B C21B C20B 115.2(2)
C22B C21B C20B 119.8(3)
C23B C22B C21B 119.3(2)
C23B C22B H22B 120.4
C21B C22B H22B 120.4
C22B C23B C18B 121.5(2)
C22B C23B H23B 119.3
C18B C23B H23B 119.3
C21B O24B C25B 119.1(2)
O24B C25B C26B 111.9(3)
O24B C25B H25C 109.2
C26B C25B H25C 109.2
O24B C25B H25D 109.2
C26B C25B H25D 109.2
H25C C25B H25D 107.9
C25B C26B C27B 112.2(3)
C25B C26B H26C 109.2
C27B C26B H26C 109.2
C25B C26B H26D 109.2
C27B C26B H26D 109.2
H26C C26B H26D 107.9
C28B C27B C26B 114.1(3)
C28B C27B H27C 108.7
C26B C27B H27C 108.7
C28B C27B H27D 108.7
C26B C27B H27D 108.7
H27C C27B H27D 107.6
C29B C28B C27B 113.3(3)
C29B C28B H28C 108.9
C27B C28B H28C 108.9
C29B C28B H28D 108.9
C27B C28B H28D 108.9
H28C C28B H28D 107.7
C30B C29B C28B 112.5(3)
C30B C29B H29C 109.1
C28B C29B H29C 109.1
C30B C29B H29D 109.1
C28B C29B H29D 109.1
H29C C29B H29D 107.8
C29B C30B H30D 109.5
C29B C30B H30E 109.5
H30D C30B H30E 109.5
C29B C30B H30F 109.5
H30D C30B H30F 109.5
H30E C30B H30F 109.5

loop_
_geom_bond_atom_site_label_1
_geom_bond_atom_site_label_2
_geom_bond_distance
N1A C17A 1.318(4)
N1A C2A 1.353(3)
C2A C14A 1.421(3)
C2A C3A 1.428(4)
C3A C11A 1.394(4)
C3A N4A 1.418(3)
N4A C5A 1.392(3)
N4A C8A 1.396(3)
C5A N6A 1.315(3)
C5A C18A 1.467(4)
N6A N7A 1.369(4)
N7A C8A 1.312(4)
C8A C9A 1.413(4)
C9A C10A 1.342(4)
C9A H9A 0.9500
C10A C11A 1.429(4)
C10A H10A 0.9500
C11A C12A 1.428(4)
C12A C13A 1.343(4)
C12A H12A 0.9500
C13A C14A 1.420(4)
C13A H13A 0.9500
C14A C15A 1.400(4)
C15A C16A 1.358(4)
C15A H15A 0.9500
C16A C17A 1.403(4)
C16A H16A 0.9500
C17A H17A 0.9500
C18A C19A 1.383(4)
C18A C23A 1.397(4)
C19A C20A 1.374(4)
C19A H19A 0.9500
C20A C21A 1.383(4)
C20A H20A 0.9500
C21A O24A 1.369(3)
C21A C22A 1.389(4)
C22A C23A 1.370(4)
C22A H22A 0.9500
C23A H23A 0.9500
O24A C25A 1.426(3)
C25A C26A 1.508(4)
C25A H25A 0.9900
C25A H25B 0.9900
C26A C27A 1.512(4)
C26A H26A 0.9900
C26A H26B 0.9900
C27A C28A 1.497(4)
C27A H27A 0.9900
C27A H27B 0.9900
C28A C29A 1.537(5)
C28A H28A 0.9900
C28A H28B 0.9900
C29A C30A 1.448(5)
C29A H29A 0.9900
C29A H29B 0.9900
C30A H30A 0.9800
C30A H30B 0.9800
C30A H30C 0.9800
N1B C17B 1.319(3)
N1B C2B 1.353(3)
C2B C14B 1.421(3)
C2B C3B 1.433(3)
C3B C11B 1.389(3)
C3B N4B 1.417(3)
N4B C5B 1.388(3)
N4B C8B 1.393(3)
C5B N6B 1.321(3)
C5B C18B 1.462(4)
N6B N7B 1.374(3)
N7B C8B 1.319(3)
C8B C9B 1.413(4)
C9B C10B 1.350(4)
C9B H9B 0.9500
C10B C11B 1.433(4)
C10B H10B 0.9500
C11B C12B 1.430(3)
C12B C13B 1.359(4)
C12B H12B 0.9500
C13B C14B 1.412(4)
C13B H13B 0.9500
C14B C15B 1.404(4)
C15B C16B 1.357(4)
C15B H15B 0.9500
C16B C17B 1.406(4)
C16B H16B 0.9500
C17B H17B 0.9500
C18B C23B 1.384(3)
C18B C19B 1.392(4)
C19B C20B 1.378(4)
C19B H19B 0.9500
C20B C21B 1.388(4)
C20B H20B 0.9500
C21B O24B 1.367(3)
C21B C22B 1.387(4)
C22B C23B 1.379(4)
C22B H22B 0.9500
C23B H23B 0.9500
O24B C25B 1.430(4)
C25B C26B 1.495(5)
C25B H25C 0.9900
C25B H25D 0.9900
C26B C27B 1.523(5)
C26B H26C 0.9900
C26B H26D 0.9900
C27B C28B 1.520(5)
C27B H27C 0.9900
C27B H27D 0.9900
C28B C29B 1.517(5)
C28B H28C 0.9900
C28B H28D 0.9900
C29B C30B 1.514(5)
C29B H29C 0.9900
C29B H29D 0.9900
C30B H30D 0.9800
C30B H30E 0.9800
C30B H30F 0.9800

loop_
_geom_torsion_atom_site_label_1
_geom_torsion_atom_site_label_2
_geom_torsion_atom_site_label_3
_geom_torsion_atom_site_label_4
_geom_torsion
C17A N1A C2A C14A 5.1(4)
C17A N1A C2A C3A -178.1(2)
N1A C2A C3A C11A -169.2(2)
C14A C2A C3A C11A 7.7(4)
N1A C2A C3A N4A 5.0(4)
C14A C2A C3A N4A -178.1(2)
C11A C3A N4A C5A -171.1(3)
C2A C3A N4A C5A 14.5(5)
C11A C3A N4A C8A 14.2(4)
C2A C3A N4A C8A -160.2(3)
C8A N4A C5A N6A 3.3(3)
C3A N4A C5A N6A -171.9(3)
C8A N4A C5A C18A -166.3(3)
C3A N4A C5A C18A 18.4(6)
N4A C5A N6A N7A -1.7(4)
C18A C5A N6A N7A 169.4(3)
C5A N6A N7A C8A -0.9(4)
N6A N7A C8A N4A 3.1(4)
N6A N7A C8A C9A -173.1(3)
C5A N4A C8A N7A -3.9(4)
C3A N4A C8A N7A 172.3(3)
C5A N4A C8A C9A 172.5(3)
C3A N4A C8A C9A -11.3(4)
N7A C8A C9A C10A 176.7(4)
N4A C8A C9A C10A 1.0(5)
C8A C9A C10A C11A 5.7(5)
N4A C3A C11A C12A 177.3(2)
C2A C3A C11A C12A -8.1(4)
N4A C3A C11A C10A -7.8(4)
C2A C3A C11A C10A 166.8(3)
C9A C10A C11A C3A -2.2(5)
C9A C10A C11A C12A 172.6(3)
C3A C11A C12A C13A 3.5(4)
C10A C11A C12A C13A -171.5(3)
C11A C12A C13A C14A 1.5(4)
C12A C13A C14A C15A 177.5(3)
C12A C13A C14A C2A -1.9(4)
N1A C2A C14A C15A -5.2(4)
C3A C2A C14A C15A 177.9(2)
N1A C2A C14A C13A 174.2(2)
C3A C2A C14A C13A -2.7(4)
C13A C14A C15A C16A -177.7(3)
C2A C14A C15A C16A 1.7(4)
C14A C15A C16A C17A 1.7(4)
C2A N1A C17A C16A -1.5(4)
C15A C16A C17A N1A -1.9(5)
N6A C5A C18A C19A 45.1(4)
N4A C5A C18A C19A -146.1(3)
N6A C5A C18A C23A -127.9(3)
N4A C5A C18A C23A 40.8(5)
C23A C18A C19A C20A -1.6(4)
C5A C18A C19A C20A -175.0(3)
C18A C19A C20A C21A 0.4(5)
C19A C20A C21A O24A -179.0(3)
C19A C20A C21A C22A 0.8(5)
O24A C21A C22A C23A 179.1(2)
C20A C21A C22A C23A -0.8(4)
C21A C22A C23A C18A -0.5(4)
C19A C18A C23A C22A 1.7(4)
C5A C18A C23A C22A 174.8(2)
C20A C21A O24A C25A -1.8(4)
C22A C21A O24A C25A 178.3(3)
C21A O24A C25A C26A 175.9(2)
O24A C25A C26A C27A 179.0(3)
C25A C26A C27A C28A 178.0(3)
C26A C27A C28A C29A 178.9(3)
C27A C28A C29A C30A 176.8(4)
C17B N1B C2B C14B -5.5(4)
C17B N1B C2B C3B 178.4(2)
N1B C2B C3B C11B 163.5(2)
C14B C2B C3B C11B -12.8(4)
N1B C2B C3B N4B -12.3(4)
C14B C2B C3B N4B 171.5(2)
C11B C3B N4B C5B 167.9(3)
C2B C3B N4B C5B -16.2(4)
C11B C3B N4B C8B -13.9(3)
C2B C3B N4B C8B 162.0(2)
C8B N4B C5B N6B -3.0(3)
C3B N4B C5B N6B 175.4(3)
C8B N4B C5B C18B 168.3(3)
C3B N4B C5B C18B -13.3(5)
N4B C5B N6B N7B 1.8(3)
C18B C5B N6B N7B -170.3(2)
C5B N6B N7B C8B 0.2(3)
N6B N7B C8B N4B -2.2(3)
N6B N7B C8B C9B 171.2(3)
C5B N4B C8B N7B 3.2(3)
C3B N4B C8B N7B -175.5(2)
C5B N4B C8B C9B -170.7(2)
C3B N4B C8B C9B 10.6(4)
N7B C8B C9B C10B -173.7(3)
N4B C8B C9B C10B -0.9(4)
C8B C9B C10B C11B -4.9(4)
N4B C3B C11B C12B -173.6(2)
C2B C3B C11B C12B 10.4(4)
N4B C3B C11B C10B 8.2(4)
C2B C3B C11B C10B -167.8(2)
C9B C10B C11B C3B 1.1(4)
C9B C10B C11B C12B -177.1(3)
C3B C11B C12B C13B -1.4(4)
C10B C11B C12B C13B 176.8(3)
C11B C12B C13B C14B -5.0(4)
C12B C13B C14B C15B -173.9(3)
C12B C13B C14B C2B 2.3(4)
N1B C2B C14B C15B 6.8(4)
C3B C2B C14B C15B -177.1(2)
N1B C2B C14B C13B -169.7(2)
C3B C2B C14B C13B 6.4(4)
C13B C14B C15B C16B 173.8(3)
C2B C14B C15B C16B -2.6(4)
C14B C15B C16B C17B -2.3(4)
C2B N1B C17B C16B 0.1(4)
C15B C16B C17B N1B 3.8(5)
N6B C5B C18B C23B 120.5(3)
N4B C5B C18B C23B -49.9(4)
N6B C5B C18B C19B -54.7(4)
N4B C5B C18B C19B 135.0(3)
C23B C18B C19B C20B 1.9(4)
C5B C18B C19B C20B 177.1(2)
C18B C19B C20B C21B -0.5(4)
C19B C20B C21B O24B 177.5(3)
C19B C20B C21B C22B -1.2(4)
O24B C21B C22B C23B -177.0(3)
C20B C21B C22B C23B 1.6(4)
C21B C22B C23B C18B -0.2(4)
C19B C18B C23B C22B -1.5(4)
C5B C18B C23B C22B -176.6(2)
C22B C21B O24B C25B -9.2(4)
C20B C21B O24B C25B 172.1(3)
C21B O24B C25B C26B -88.3(3)
O24B C25B C26B C27B -178.3(3)
C25B C26B C27B C28B 164.8(3)
C26B C27B C28B C29B 177.5(3)
C27B C28B C29B C30B 178.4(3)

_cod_database_fobs_code 2240873
